data_2235762
loop_
_publ_author_name
'Huang, Xu'
'Li, Jing'
'Qiu, Qi-Ming'
'Liu, Min'
'Jin, Qiong-Hua'

_publ_section_title
;
 Bis[\m-bis(diphenylphosphanyl)methane-\k^2^<i>P</i>:<i>P</i>']bis[(isoquinoline-\k<i>N</i>)silver(I)]
 bis(trifluoromethanesulfonate)--isoquinoline (1/1)
;
_journal_coeditor_code BV2206
_journal_issue 8
_journal_name_full 'Acta Crystallographica Section E'
_journal_page_first m1022
_journal_page_last m1023
_journal_paper_doi 10.1107/S1600536812029236
_journal_volume 68
_journal_year 2012
_chemical_formula_iupac '[Ag2 (C25 H22 P2)2 (C9 H7 N)2] (C F3 O3 S)2, C9 H7 N'
_chemical_formula_moiety 'C68 H58 Ag2 N2 P4 2+, 2(C F3 O3 S -), C9 H7 N'
_chemical_formula_sum 'C79 H65 Ag2 F6 N3 O6 P4 S2'
_chemical_formula_weight 1670.08
_chemical_name_systematic
;
Bis[\m-bis(diphenylphosphanyl)methane-
\k^2^<i>P</i>:<i>P</i>']bis[(isoquinoline-\k<i>N</i>)silver(I)]
bis(trifluoromethanesulfonate)--isoquinoline (1/1)
;
_space_group_IT_number 2
_symmetry_cell_setting triclinic
_symmetry_space_group_name_Hall '-P 1'
_symmetry_space_group_name_H-M 'P -1'
_atom_sites_solution_hydrogens geom
_atom_sites_solution_primary direct
_atom_sites_solution_secondary difmap
_audit_creation_method SHELXL-97
_cell_angle_alpha 106.6960(10)
_cell_angle_beta 100.3820(10)
_cell_angle_gamma 110.289(2)
_cell_formula_units_Z 1
_cell_length_a 11.7730(11)
_cell_length_b 11.9269(12)
_cell_length_c 15.4151(17)
_cell_measurement_reflns_used 4635
_cell_measurement_temperature 298(2)
_cell_measurement_theta_max 28.049
_cell_measurement_theta_min 2.471
_cell_volume 1847.9(3)
_computing_cell_refinement 'SAINT-Plus (Bruker, 2007)'
_computing_data_collection 'SMART (Bruker, 2007)'
_computing_data_reduction 'SAINT-Plus (Bruker, 2007)'
_computing_molecular_graphics 'SHELXTL (Sheldrick, 2008)'
_computing_publication_material 'SHELXTL (Sheldrick, 2008)'
_computing_structure_refinement 'SHELXL97 (Sheldrick, 2008)'
_computing_structure_solution 'SHELXS97 (Sheldrick, 2008)'
_diffrn_ambient_temperature 298(2)
_diffrn_measured_fraction_theta_full 0.984
_diffrn_measured_fraction_theta_max 0.984
_diffrn_measurement_device_type 'Bruker SMART 1000 CCD'
_diffrn_measurement_method 'phi and omega scans'
_diffrn_radiation_monochromator graphite
_diffrn_radiation_source 'fine-focus sealed tube'
_diffrn_radiation_type MoK\a
_diffrn_radiation_wavelength 0.71073
_diffrn_reflns_av_R_equivalents 0.0262
_diffrn_reflns_av_sigmaI/netI 0.0523
_diffrn_reflns_limit_h_max 14
_diffrn_reflns_limit_h_min -13
_diffrn_reflns_limit_k_max 14
_diffrn_reflns_limit_k_min -13
_diffrn_reflns_limit_l_max 16
_diffrn_reflns_limit_l_min -18
_diffrn_reflns_number 9230
_diffrn_reflns_theta_full 25.02
_diffrn_reflns_theta_max 25.02
_diffrn_reflns_theta_min 2.47
_exptl_absorpt_coefficient_mu 0.743
_exptl_absorpt_correction_T_max 0.7809
_exptl_absorpt_correction_T_min 0.7167
_exptl_absorpt_correction_type multi-scan
_exptl_absorpt_process_details '(SADABS; Bruker, 2007)'
_exptl_crystal_colour white
_exptl_crystal_density_diffrn 1.501
_exptl_crystal_density_method 'not measured'
_exptl_crystal_description prism
_exptl_crystal_F_000 848
_exptl_crystal_size_max 0.48
_exptl_crystal_size_mid 0.39
_exptl_crystal_size_min 0.35
_refine_diff_density_max 0.632
_refine_diff_density_min -0.570
_refine_ls_extinction_method none
_refine_ls_goodness_of_fit_ref 1.030
_refine_ls_hydrogen_treatment constr
_refine_ls_matrix_type full
_refine_ls_number_parameters 497
_refine_ls_number_reflns 6407
_refine_ls_number_restraints 0
_refine_ls_restrained_S_all 1.030
_refine_ls_R_factor_all 0.0563
_refine_ls_R_factor_gt 0.0377
_refine_ls_shift/su_max 0.001
_refine_ls_shift/su_mean 0.000
_refine_ls_structure_factor_coef Fsqd
_refine_ls_weighting_details 'calc w=1/[\s^2^(Fo^2^)+(0.0425P)^2^+1.3004P] where P=(Fo^2^+2Fc^2^)/3'
_refine_ls_weighting_scheme calc
_refine_ls_wR_factor_gt 0.0893
_refine_ls_wR_factor_ref 0.1030
_reflns_number_gt 4969
_reflns_number_total 6407
_reflns_threshold_expression I>2sigma(I)
_cod_data_source_file bv2206.cif
_cod_data_source_block I
_cod_database_code 2235762
_cod_database_fobs_code 2235762

loop_
_symmetry_equiv_pos_as_xyz
'x, y, z'
'-x, -y, -z'

loop_
_atom_site_type_symbol
_atom_site_label
_atom_site_fract_x
_atom_site_fract_y
_atom_site_fract_z
_atom_site_U_iso_or_equiv
_atom_site_adp_type
_atom_site_calc_flag
_atom_site_refinement_flags
_atom_site_occupancy
_atom_site_symmetry_multiplicity
_atom_site_disorder_assembly
_atom_site_disorder_group
Ag Ag1 0.52538(2) 0.63477(3) 0.59947(2) 0.04145(11) Uani d . 1 1 . .
F F1 0.401(2) 0.509(5) 0.1002(15) 0.115(8) Uani d P 0.57(12) 1 A 1
F F2 0.194(4) 0.430(4) 0.0409(18) 0.099(6) Uani d P 0.57(12) 1 A 1
F F3 0.283(8) 0.305(4) 0.0602(16) 0.114(11) Uani d P 0.57(12) 1 A 1
F F1' 0.225(5) 0.290(3) 0.061(2) 0.101(7) Uani d P 0.43(12) 1 A 2
F F2' 0.406(3) 0.450(9) 0.0954(18) 0.123(12) Uani d P 0.43(12) 1 A 2
F F3' 0.233(7) 0.462(6) 0.037(2) 0.095(9) Uani d P 0.43(12) 1 A 2
N N1 0.5661(3) 0.8428(3) 0.7245(2) 0.0493(8) Uani d . 1 1 . .
N N2 0.641(11) 0.001(13) 0.139(8) 0.12(12) Uani d P 0.50 1 . 1
O O1 0.3089(4) 0.6036(3) 0.2444(2) 0.0848(11) Uani d . 1 1 . .
O O2 0.3653(4) 0.4369(4) 0.2676(2) 0.0887(11) Uani d . 1 1 . .
O O3 0.1465(4) 0.3951(4) 0.2050(3) 0.1093(15) Uani d . 1 1 . .
P P1 0.73017(8) 0.71398(8) 0.57100(6) 0.0300(2) Uani d . 1 1 . .
P P2 0.70533(8) 0.45711(8) 0.44043(6) 0.0304(2) Uani d . 1 1 . .
S S1 0.27513(11) 0.46881(11) 0.21639(7) 0.0556(3) Uani d . 1 1 A .
C C1 0.6518(4) 0.8795(4) 0.8064(3) 0.0489(10) Uani d . 1 1 . .
H H1 0.6667 0.8162 0.8238 0.059 Uiso calc R 1 1 . .
C C2 0.5452(4) 0.9371(4) 0.7002(3) 0.0606(12) Uani d . 1 1 . .
H H2 0.4847 0.9123 0.6423 0.073 Uiso calc R 1 1 . .
C C3 0.6075(4) 1.0645(4) 0.7555(3) 0.0618(12) Uani d . 1 1 . .
H H3 0.5892 1.1247 0.7357 0.074 Uiso calc R 1 1 . .
C C4 0.7006(4) 1.1052(4) 0.8437(3) 0.0551(11) Uani d . 1 1 . .
C C5 0.7229(4) 1.0103(4) 0.8701(3) 0.0499(10) Uani d . 1 1 . .
C C6 0.8170(5) 1.0448(5) 0.9551(3) 0.0677(13) Uani d . 1 1 . .
H H6 0.8317 0.9814 0.9725 0.081 Uiso calc R 1 1 . .
C C7 0.8866(5) 1.1717(6) 1.0119(4) 0.0865(18) Uani d . 1 1 . .
H H7 0.9491 1.1948 1.0683 0.104 Uiso calc R 1 1 . .
C C8 0.8658(6) 1.2661(6) 0.9871(4) 0.0915(19) Uani d . 1 1 . .
H H8 0.9150 1.3523 1.0269 0.110 Uiso calc R 1 1 . .
C C9 0.7745(5) 1.2365(5) 0.9052(4) 0.0777(16) Uani d . 1 1 . .
H H9 0.7609 1.3018 0.8899 0.093 Uiso calc R 1 1 . .
C C10 0.8032(3) 0.5997(3) 0.5509(2) 0.0325(8) Uani d . 1 1 . .
H H10A 0.8122 0.5727 0.6044 0.039 Uiso calc R 1 1 . .
H H10B 0.8876 0.6419 0.5465 0.039 Uiso calc R 1 1 . .
C C11 0.8524(3) 0.8601(3) 0.6680(2) 0.0356(8) Uani d . 1 1 . .
C C12 0.8431(4) 0.9755(4) 0.6772(3) 0.0443(9) Uani d . 1 1 . .
H H12 0.7779 0.9761 0.6334 0.053 Uiso calc R 1 1 . .
C C13 0.9295(4) 1.0896(4) 0.7509(3) 0.0587(12) Uani d . 1 1 . .
H H13 0.9222 1.1664 0.7565 0.070 Uiso calc R 1 1 . .
C C14 1.0252(5) 1.0893(5) 0.8153(3) 0.0699(15) Uani d . 1 1 . .
H H14 1.0841 1.1662 0.8644 0.084 Uiso calc R 1 1 . .
C C15 1.0349(4) 0.9760(5) 0.8078(3) 0.0684(14) Uani d . 1 1 . .
H H15 1.0999 0.9766 0.8525 0.082 Uiso calc R 1 1 . .
C C16 0.9488(4) 0.8598(4) 0.7342(3) 0.0509(10) Uani d . 1 1 . .
H H16 0.9560 0.7833 0.7296 0.061 Uiso calc R 1 1 . .
C C17 0.7319(3) 0.7611(3) 0.4689(2) 0.0335(8) Uani d . 1 1 . .
C C18 0.8460(3) 0.8180(4) 0.4524(3) 0.0412(9) Uani d . 1 1 . .
H H18 0.9223 0.8355 0.4953 0.049 Uiso calc R 1 1 . .
C C19 0.8473(4) 0.8488(4) 0.3733(3) 0.0530(11) Uani d . 1 1 . .
H H19 0.9244 0.8875 0.3630 0.064 Uiso calc R 1 1 . .
C C20 0.7351(5) 0.8226(4) 0.3095(3) 0.0579(12) Uani d . 1 1 . .
H H20 0.7362 0.8430 0.2557 0.069 Uiso calc R 1 1 . .
C C21 0.6221(5) 0.7669(4) 0.3246(3) 0.0588(12) Uani d . 1 1 . .
H H21 0.5462 0.7488 0.2808 0.071 Uiso calc R 1 1 . .
C C22 0.6197(4) 0.7370(4) 0.4048(3) 0.0439(9) Uani d . 1 1 . .
H H22 0.5425 0.7007 0.4156 0.053 Uiso calc R 1 1 . .
C C23 0.7693(3) 0.4931(3) 0.3477(2) 0.0335(8) Uani d . 1 1 . .
C C24 0.8969(4) 0.5276(4) 0.3545(3) 0.0482(10) Uani d . 1 1 . .
H H24 0.9537 0.5361 0.4090 0.058 Uiso calc R 1 1 . .
C C25 0.9397(4) 0.5496(4) 0.2798(3) 0.0609(12) Uani d . 1 1 . .
H H25 1.0247 0.5706 0.2837 0.073 Uiso calc R 1 1 . .
C C26 0.8566(5) 0.5401(4) 0.2009(3) 0.0664(14) Uani d . 1 1 . .
H H26 0.8857 0.5556 0.1514 0.080 Uiso calc R 1 1 . .
C C27 0.7308(5) 0.5080(4) 0.1941(3) 0.0601(12) Uani d . 1 1 . .
H H27 0.6752 0.5028 0.1403 0.072 Uiso calc R 1 1 . .
C C28 0.6864(4) 0.4834(4) 0.2666(3) 0.0440(9) Uani d . 1 1 . .
H H28 0.6007 0.4602 0.2612 0.053 Uiso calc R 1 1 . .
C C29 0.7519(3) 0.3338(3) 0.4608(2) 0.0341(8) Uani d . 1 1 . .
C C30 0.7968(3) 0.2631(4) 0.3987(3) 0.0419(9) Uani d . 1 1 . .
H H30 0.8126 0.2836 0.3470 0.050 Uiso calc R 1 1 . .
C C31 0.8182(4) 0.1615(4) 0.4140(3) 0.0517(10) Uani d . 1 1 . .
H H31 0.8483 0.1145 0.3723 0.062 Uiso calc R 1 1 . .
C C32 0.7953(4) 0.1303(4) 0.4895(3) 0.0565(11) Uani d . 1 1 . .
H H32 0.8093 0.0620 0.4990 0.068 Uiso calc R 1 1 . .
C C33 0.7515(4) 0.1998(4) 0.5517(3) 0.0553(11) Uani d . 1 1 . .
H H33 0.7370 0.1791 0.6036 0.066 Uiso calc R 1 1 . .
C C34 0.7290(4) 0.3006(4) 0.5373(3) 0.0433(9) Uani d . 1 1 . .
H H34 0.6982 0.3465 0.5791 0.052 Uiso calc R 1 1 . .
C C35 0.2884(7) 0.4224(6) 0.0981(4) 0.0783(16) Uani d . 1 1 . .
C C36 0.641(14) 0.001(15) 0.139(10) 0.12(14) Uani d P 0.50 1 . 2
H H36 0.7001 0.0233 0.1969 0.144 Uiso calc PR 0.50 1 . 2
C C37 0.6164(7) 0.0911(10) 0.1179(5) 0.118(3) Uani d . 1 1 . .
H H37 0.6571 0.1756 0.1623 0.142 Uiso calc R 1 1 . 1
C C38 0.5330(5) 0.0643(6) 0.0327(4) 0.0837(18) Uani d . 1 1 . .
C C39 0.5054(8) 0.1618(8) 0.0075(6) 0.115(2) Uani d . 1 1 . .
H H39 0.5456 0.2481 0.0487 0.137 Uiso calc R 1 1 . .
C C40 0.4179(8) 0.1228(10) -0.0790(7) 0.115(3) Uani d . 1 1 . .
H H40 0.3988 0.1841 -0.0966 0.138 Uiso calc R 1 1 . .

loop_
_atom_site_aniso_label
_atom_site_aniso_U_11
_atom_site_aniso_U_22
_atom_site_aniso_U_33
_atom_site_aniso_U_12
_atom_site_aniso_U_13
_atom_site_aniso_U_23
Ag1 0.03004(16) 0.04394(19) 0.04563(19) 0.01163(13) 0.01270(12) 0.01485(13)
F1 0.135(9) 0.147(18) 0.098(6) 0.068(10) 0.082(6) 0.057(8)
F2 0.128(14) 0.105(10) 0.051(5) 0.035(10) 0.003(7) 0.045(5)
F3 0.17(3) 0.111(11) 0.079(5) 0.102(18) 0.034(11) 0.014(5)
F1' 0.111(17) 0.098(9) 0.076(7) 0.068(10) 0.008(8) -0.007(6)
F2' 0.116(10) 0.16(3) 0.110(9) 0.069(15) 0.063(8) 0.034(14)
F3' 0.14(2) 0.099(17) 0.055(6) 0.057(16) 0.026(11) 0.039(9)
N1 0.0474(19) 0.041(2) 0.046(2) 0.0123(16) 0.0156(16) 0.0056(16)
N2 0.10(18) 0.2(3) 0.1(2) 0.06(18) 0.03(15) 0.03(19)
O1 0.111(3) 0.057(2) 0.070(2) 0.032(2) 0.020(2) 0.0112(17)
O2 0.099(3) 0.094(3) 0.065(2) 0.040(2) -0.0066(19) 0.039(2)
O3 0.077(3) 0.116(3) 0.101(3) 0.003(2) 0.025(2) 0.044(3)
P1 0.0269(4) 0.0286(5) 0.0297(5) 0.0088(4) 0.0092(4) 0.0081(4)
P2 0.0277(4) 0.0300(5) 0.0302(5) 0.0111(4) 0.0088(4) 0.0081(4)
S1 0.0579(7) 0.0556(7) 0.0409(6) 0.0125(5) 0.0092(5) 0.0192(5)
C1 0.058(3) 0.040(2) 0.046(2) 0.017(2) 0.024(2) 0.0137(19)
C2 0.046(3) 0.060(3) 0.060(3) 0.019(2) 0.011(2) 0.010(2)
C3 0.056(3) 0.052(3) 0.077(3) 0.030(2) 0.018(2) 0.018(2)
C4 0.054(3) 0.040(2) 0.060(3) 0.017(2) 0.024(2) 0.005(2)
C5 0.054(2) 0.045(2) 0.041(2) 0.013(2) 0.0222(19) 0.0076(19)
C6 0.076(3) 0.061(3) 0.049(3) 0.015(3) 0.018(2) 0.015(2)
C7 0.081(4) 0.078(4) 0.053(3) 0.004(3) 0.013(3) 0.000(3)
C8 0.089(4) 0.054(4) 0.077(4) 0.004(3) 0.019(3) -0.015(3)
C9 0.077(4) 0.046(3) 0.089(4) 0.019(3) 0.027(3) 0.003(3)
C10 0.0318(18) 0.0319(19) 0.0309(18) 0.0119(15) 0.0092(14) 0.0103(15)
C11 0.0324(18) 0.033(2) 0.0344(19) 0.0063(15) 0.0166(15) 0.0091(15)
C12 0.043(2) 0.038(2) 0.042(2) 0.0089(18) 0.0196(17) 0.0094(17)
C13 0.061(3) 0.037(2) 0.054(3) 0.002(2) 0.026(2) 0.002(2)
C14 0.068(3) 0.050(3) 0.047(3) -0.009(2) 0.020(2) -0.004(2)
C15 0.054(3) 0.080(4) 0.038(2) 0.008(3) 0.000(2) 0.012(2)
C16 0.047(2) 0.050(3) 0.040(2) 0.011(2) 0.0058(18) 0.0106(19)
C17 0.0355(19) 0.0293(19) 0.0319(18) 0.0119(15) 0.0121(15) 0.0073(15)
C18 0.040(2) 0.042(2) 0.041(2) 0.0151(18) 0.0146(17) 0.0155(17)
C19 0.062(3) 0.048(3) 0.050(2) 0.016(2) 0.028(2) 0.022(2)
C20 0.080(3) 0.051(3) 0.043(2) 0.023(2) 0.018(2) 0.024(2)
C21 0.065(3) 0.058(3) 0.045(2) 0.026(2) 0.001(2) 0.019(2)
C22 0.039(2) 0.043(2) 0.048(2) 0.0166(18) 0.0090(17) 0.0180(18)
C23 0.0374(19) 0.0305(19) 0.0347(19) 0.0159(16) 0.0147(15) 0.0110(15)
C24 0.043(2) 0.050(2) 0.048(2) 0.0163(19) 0.0166(18) 0.0155(19)
C25 0.055(3) 0.058(3) 0.069(3) 0.017(2) 0.037(2) 0.021(2)
C26 0.090(4) 0.058(3) 0.046(3) 0.020(3) 0.037(3) 0.017(2)
C27 0.074(3) 0.062(3) 0.038(2) 0.022(2) 0.013(2) 0.021(2)
C28 0.046(2) 0.045(2) 0.038(2) 0.0181(19) 0.0117(17) 0.0152(17)
C29 0.0289(17) 0.0313(19) 0.0349(19) 0.0094(15) 0.0073(15) 0.0085(15)
C30 0.044(2) 0.042(2) 0.039(2) 0.0192(18) 0.0142(17) 0.0125(17)
C31 0.060(3) 0.046(2) 0.057(3) 0.032(2) 0.023(2) 0.017(2)
C32 0.068(3) 0.047(3) 0.063(3) 0.033(2) 0.018(2) 0.023(2)
C33 0.073(3) 0.052(3) 0.051(2) 0.029(2) 0.023(2) 0.028(2)
C34 0.048(2) 0.043(2) 0.044(2) 0.0236(19) 0.0178(18) 0.0159(18)
C35 0.109(5) 0.082(4) 0.051(3) 0.049(4) 0.022(3) 0.026(3)
C36 0.1(2) 0.2(4) 0.1(3) 0.1(2) 0.03(18) 0.0(2)
C37 0.095(5) 0.150(8) 0.081(5) 0.041(5) 0.030(4) 0.017(5)
C38 0.064(3) 0.122(5) 0.055(3) 0.037(3) 0.030(3) 0.015(3)
C39 0.115(6) 0.118(6) 0.099(6) 0.046(5) 0.049(5) 0.020(5)
C40 0.123(7) 0.138(8) 0.108(7) 0.070(6) 0.052(6) 0.053(6)

loop_
_atom_type_symbol
_atom_type_description
_atom_type_scat_dispersion_real
_atom_type_scat_dispersion_imag
_atom_type_scat_source
C C 0.0033 0.0016 'International Tables Vol C Tables 4.2.6.8 and 6.1.1.4'
H H 0.0000 0.0000 'International Tables Vol C Tables 4.2.6.8 and 6.1.1.4'
N N 0.0061 0.0033 'International Tables Vol C Tables 4.2.6.8 and 6.1.1.4'
O O 0.0106 0.0060 'International Tables Vol C Tables 4.2.6.8 and 6.1.1.4'
F F 0.0171 0.0103 'International Tables Vol C Tables 4.2.6.8 and 6.1.1.4'
P P 0.1023 0.0942 'International Tables Vol C Tables 4.2.6.8 and 6.1.1.4'
S S 0.1246 0.1234 'International Tables Vol C Tables 4.2.6.8 and 6.1.1.4'
Ag Ag -0.8971 1.1015 'International Tables Vol C Tables 4.2.6.8 and 6.1.1.4'

loop_
_geom_angle_atom_site_label_1
_geom_angle_atom_site_label_2
_geom_angle_atom_site_label_3
_geom_angle_site_symmetry_1
_geom_angle_site_symmetry_3
_geom_angle
P2 Ag1 P1 2_666 . 156.44(3)
P2 Ag1 N1 2_666 . 96.13(8)
P1 Ag1 N1 . . 95.55(8)
C1 N1 C2 . . 117.3(4)
C1 N1 Ag1 . . 116.6(3)
C2 N1 Ag1 . . 120.8(3)
C37 N2 C40 . 2_655 122(8)
C17 P1 C11 . . 101.96(16)
C17 P1 C10 . . 102.83(16)
C11 P1 C10 . . 104.74(16)
C17 P1 Ag1 . . 116.50(12)
C11 P1 Ag1 . . 114.01(11)
C10 P1 Ag1 . . 115.11(12)
C23 P2 C29 . . 105.89(16)
C23 P2 C10 . . 105.53(16)
C29 P2 C10 . . 102.69(16)
C23 P2 Ag1 . 2_666 115.97(12)
C29 P2 Ag1 . 2_666 105.64(11)
C10 P2 Ag1 . 2_666 119.53(11)
O3 S1 O1 . . 113.6(3)
O3 S1 O2 . . 115.2(3)
O1 S1 O2 . . 114.5(2)
O3 S1 C35 . . 104.9(3)
O1 S1 C35 . . 103.5(3)
O2 S1 C35 . . 103.2(3)
N1 C1 C5 . . 123.8(4)
N1 C1 H1 . . 118.1
C5 C1 H1 . . 118.1
C3 C2 N1 . . 123.8(4)
C3 C2 H2 . . 118.1
N1 C2 H2 . . 118.1
C2 C3 C4 . . 119.4(4)
C2 C3 H3 . . 120.3
C4 C3 H3 . . 120.3
C5 C4 C3 . . 117.7(4)
C5 C4 C9 . . 118.4(5)
C3 C4 C9 . . 123.8(5)
C4 C5 C6 . . 120.4(4)
C4 C5 C1 . . 118.0(4)
C6 C5 C1 . . 121.5(4)
C7 C6 C5 . . 119.5(5)
C7 C6 H6 . . 120.2
C5 C6 H6 . . 120.2
C6 C7 C8 . . 120.8(6)
C6 C7 H7 . . 119.6
C8 C7 H7 . . 119.6
C9 C8 C7 . . 121.5(5)
C9 C8 H8 . . 119.3
C7 C8 H8 . . 119.3
C8 C9 C4 . . 119.3(5)
C8 C9 H9 . . 120.3
C4 C9 H9 . . 120.3
P1 C10 P2 . . 110.79(17)
P1 C10 H10A . . 109.5
P2 C10 H10A . . 109.5
P1 C10 H10B . . 109.5
P2 C10 H10B . . 109.5
H10A C10 H10B . . 108.1
C16 C11 C12 . . 119.2(3)
C16 C11 P1 . . 123.3(3)
C12 C11 P1 . . 117.3(3)
C13 C12 C11 . . 120.8(4)
C13 C12 H12 . . 119.6
C11 C12 H12 . . 119.6
C14 C13 C12 . . 119.8(5)
C14 C13 H13 . . 120.1
C12 C13 H13 . . 120.1
C13 C14 C15 . . 120.1(4)
C13 C14 H14 . . 120.0
C15 C14 H14 . . 120.0
C14 C15 C16 . . 121.0(5)
C14 C15 H15 . . 119.5
C16 C15 H15 . . 119.5
C11 C16 C15 . . 119.0(4)
C11 C16 H16 . . 120.5
C15 C16 H16 . . 120.5
C22 C17 C18 . . 118.8(3)
C22 C17 P1 . . 120.8(3)
C18 C17 P1 . . 120.3(3)
C19 C18 C17 . . 120.6(4)
C19 C18 H18 . . 119.7
C17 C18 H18 . . 119.7
C20 C19 C18 . . 120.0(4)
C20 C19 H19 . . 120.0
C18 C19 H19 . . 120.0
C21 C20 C19 . . 120.3(4)
C21 C20 H20 . . 119.9
C19 C20 H20 . . 119.9
C20 C21 C22 . . 120.2(4)
C20 C21 H21 . . 119.9
C22 C21 H21 . . 119.9
C17 C22 C21 . . 120.1(4)
C17 C22 H22 . . 119.9
C21 C22 H22 . . 119.9
C24 C23 C28 . . 119.1(3)
C24 C23 P2 . . 122.4(3)
C28 C23 P2 . . 118.4(3)
C23 C24 C25 . . 120.0(4)
C23 C24 H24 . . 120.0
C25 C24 H24 . . 120.0
C26 C25 C24 . . 119.9(4)
C26 C25 H25 . . 120.0
C24 C25 H25 . . 120.0
C25 C26 C27 . . 120.6(4)
C25 C26 H26 . . 119.7
C27 C26 H26 . . 119.7
C26 C27 C28 . . 120.2(4)
C26 C27 H27 . . 119.9
C28 C27 H27 . . 119.9
C27 C28 C23 . . 120.2(4)
C27 C28 H28 . . 119.9
C23 C28 H28 . . 119.9
C34 C29 C30 . . 118.6(3)
C34 C29 P2 . . 117.6(3)
C30 C29 P2 . . 123.4(3)
C29 C30 C31 . . 120.1(4)
C29 C30 H30 . . 120.0
C31 C30 H30 . . 120.0
C32 C31 C30 . . 120.5(4)
C32 C31 H31 . . 119.7
C30 C31 H31 . . 119.7
C31 C32 C33 . . 120.0(4)
C31 C32 H32 . . 120.0
C33 C32 H32 . . 120.0
C32 C33 C34 . . 120.2(4)
C32 C33 H33 . . 119.9
C34 C33 H33 . . 119.9
C33 C34 C29 . . 120.5(4)
C33 C34 H34 . . 119.7
C29 C34 H34 . . 119.7
F2' C35 F3 . . 78.7(12)
F2' C35 F3' . . 107.9(18)
F3 C35 F3' . . 115.2(17)
F2' C35 F2 . . 128.4(16)
F3 C35 F2 . . 108(2)
F3' C35 F2 . . 22(2)
F2' C35 F1 . . 31.0(17)
F3 C35 F1 . . 108.1(12)
F3' C35 F1 . . 86(2)
F2 C35 F1 . . 108.4(12)
F2' C35 F1' . . 106.4(17)
F3 C35 F1' . . 27.7(13)
F3' C35 F1' . . 106(2)
F2 C35 F1' . . 90.4(14)
F1 C35 F1' . . 135.2(10)
F2' C35 S1 . . 114.4(11)
F3 C35 S1 . . 116.3(13)
F3' C35 S1 . . 117.7(18)
F2 C35 S1 . . 107.8(17)
F1 C35 S1 . . 108.0(13)
F1' C35 S1 . . 104(2)
C37 C36 C40 . 2_655 122(10)
C37 C36 H36 . . 119.2
C40 C36 H36 2_655 . 119.2
C36 C37 N2 . . 0(10)
C36 C37 C38 . . 122(6)
N2 C37 C38 . . 122(5)
C36 C37 H37 . . 119.0
N2 C37 H37 . . 119.1
C38 C37 H37 . . 119.1
C37 C38 C38 . 2_655 119.1(9)
C37 C38 C39 . . 123.0(7)
C38 C38 C39 2_655 . 117.9(8)
C40 C39 C38 . . 117.7(7)
C40 C39 H39 . . 121.2
C38 C39 H39 . . 121.2
N2 C40 C36 2_655 2_655 0(10)
N2 C40 C39 2_655 . 122(5)
C36 C40 C39 2_655 . 122(6)
N2 C40 H40 2_655 . 119.0
C36 C40 H40 2_655 . 119.1
C39 C40 H40 . . 119.0

loop_
_geom_bond_atom_site_label_1
_geom_bond_atom_site_label_2
_geom_bond_site_symmetry_2
_geom_bond_distance
Ag1 P2 2_666 2.4296(9)
Ag1 P1 . 2.4368(9)
Ag1 N1 . 2.489(3)
F1 C35 . 1.35(2)
F2 C35 . 1.34(3)
F3 C35 . 1.33(2)
F1' C35 . 1.37(3)
F2' C35 . 1.32(3)
F3' C35 . 1.33(4)
N1 C1 . 1.312(5)
N1 C2 . 1.366(6)
N2 C37 . 1.32(13)
N2 C40 2_655 1.33(13)
O1 S1 . 1.423(4)
O2 S1 . 1.430(3)
O3 S1 . 1.411(4)
P1 C17 . 1.818(4)
P1 C11 . 1.825(3)
P1 C10 . 1.833(3)
P2 C23 . 1.820(4)
P2 C29 . 1.823(4)
P2 C10 . 1.841(3)
P2 Ag1 2_666 2.4296(9)
S1 C35 . 1.800(5)
C1 C5 . 1.420(5)
C1 H1 . 0.9300
C2 C3 . 1.353(6)
C2 H2 . 0.9300
C3 C4 . 1.414(6)
C3 H3 . 0.9300
C4 C5 . 1.396(6)
C4 C9 . 1.420(6)
C5 C6 . 1.401(6)
C6 C7 . 1.360(7)
C6 H6 . 0.9300
C7 C8 . 1.371(8)
C7 H7 . 0.9300
C8 C9 . 1.365(8)
C8 H8 . 0.9300
C9 H9 . 0.9300
C10 H10A . 0.9700
C10 H10B . 0.9700
C11 C16 . 1.384(5)
C11 C12 . 1.387(5)
C12 C13 . 1.383(5)
C12 H12 . 0.9300
C13 C14 . 1.363(7)
C13 H13 . 0.9300
C14 C15 . 1.369(7)
C14 H14 . 0.9300
C15 C16 . 1.394(6)
C15 H15 . 0.9300
C16 H16 . 0.9300
C17 C22 . 1.381(5)
C17 C18 . 1.386(5)
C18 C19 . 1.371(6)
C18 H18 . 0.9300
C19 C20 . 1.371(6)
C19 H19 . 0.9300
C20 C21 . 1.361(6)
C20 H20 . 0.9300
C21 C22 . 1.385(6)
C21 H21 . 0.9300
C22 H22 . 0.9300
C23 C24 . 1.388(5)
C23 C28 . 1.388(5)
C24 C25 . 1.392(6)
C24 H24 . 0.9300
C25 C26 . 1.366(7)
C25 H25 . 0.9300
C26 C27 . 1.371(7)
C26 H26 . 0.9300
C27 C28 . 1.380(6)
C27 H27 . 0.9300
C28 H28 . 0.9300
C29 C34 . 1.388(5)
C29 C30 . 1.391(5)
C30 C31 . 1.393(5)
C30 H30 . 0.9300
C31 C32 . 1.364(6)
C31 H31 . 0.9300
C32 C33 . 1.374(6)
C32 H32 . 0.9300
C33 C34 . 1.386(5)
C33 H33 . 0.9300
C34 H34 . 0.9300
C36 C37 . 1.32(15)
C36 C40 2_655 1.33(15)
C36 H36 . 0.9300
C37 C38 . 1.367(9)
C37 H37 . 0.9300
C38 C38 2_655 1.406(12)
C38 C39 . 1.443(10)
C39 C40 . 1.369(10)
C39 H39 . 0.9300
C40 N2 2_655 1.33(13)
C40 C36 2_655 1.33(15)
C40 H40 . 0.9300

loop_
_geom_torsion_atom_site_label_1
_geom_torsion_atom_site_label_2
_geom_torsion_atom_site_label_3
_geom_torsion_atom_site_label_4
_geom_torsion_site_symmetry_1
_geom_torsion_site_symmetry_4
_geom_torsion
P2 Ag1 N1 C1 2_666 . 130.6(3)
P1 Ag1 N1 C1 . . -69.9(3)
P2 Ag1 N1 C2 2_666 . -76.1(3)
P1 Ag1 N1 C2 . . 83.4(3)
P2 Ag1 P1 C17 2_666 . 20.80(16)
N1 Ag1 P1 C17 . . -98.62(15)
P2 Ag1 P1 C11 2_666 . 139.21(15)
N1 Ag1 P1 C11 . . 19.79(16)
P2 Ag1 P1 C10 2_666 . -99.70(14)
N1 Ag1 P1 C10 . . 140.87(15)
C2 N1 C1 C5 . . -0.1(6)
Ag1 N1 C1 C5 . . 154.2(3)
C1 N1 C2 C3 . . 0.0(6)
Ag1 N1 C2 C3 . . -153.2(4)
N1 C2 C3 C4 . . 0.4(7)
C2 C3 C4 C5 . . -0.7(7)
C2 C3 C4 C9 . . 177.5(4)
C3 C4 C5 C6 . . 177.8(4)
C9 C4 C5 C6 . . -0.5(6)
C3 C4 C5 C1 . . 0.6(6)
C9 C4 C5 C1 . . -177.7(4)
N1 C1 C5 C4 . . -0.2(6)
N1 C1 C5 C6 . . -177.4(4)
C4 C5 C6 C7 . . 0.0(7)
C1 C5 C6 C7 . . 177.1(4)
C5 C6 C7 C8 . . 0.1(8)
C6 C7 C8 C9 . . 0.4(9)
C7 C8 C9 C4 . . -0.9(9)
C5 C4 C9 C8 . . 0.9(7)
C3 C4 C9 C8 . . -177.3(5)
C17 P1 C10 P2 . . -63.0(2)
C11 P1 C10 P2 . . -169.23(18)
Ag1 P1 C10 P2 . . 64.76(19)
C23 P2 C10 P1 . . 93.0(2)
C29 P2 C10 P1 . . -156.24(18)
Ag1 P2 C10 P1 2_666 . -39.8(2)
C17 P1 C11 C16 . . -131.7(3)
C10 P1 C11 C16 . . -24.8(3)
Ag1 P1 C11 C16 . . 101.9(3)
C17 P1 C11 C12 . . 51.4(3)
C10 P1 C11 C12 . . 158.3(3)
Ag1 P1 C11 C12 . . -75.0(3)
C16 C11 C12 C13 . . 0.7(5)
P1 C11 C12 C13 . . 177.7(3)
C11 C12 C13 C14 . . 0.1(6)
C12 C13 C14 C15 . . -0.9(7)
C13 C14 C15 C16 . . 0.8(7)
C12 C11 C16 C15 . . -0.8(6)
P1 C11 C16 C15 . . -177.6(3)
C14 C15 C16 C11 . . 0.0(7)
C11 P1 C17 C22 . . -132.8(3)
C10 P1 C17 C22 . . 118.8(3)
Ag1 P1 C17 C22 . . -8.0(3)
C11 P1 C17 C18 . . 49.4(3)
C10 P1 C17 C18 . . -59.0(3)
Ag1 P1 C17 C18 . . 174.2(2)
C22 C17 C18 C19 . . -0.6(5)
P1 C17 C18 C19 . . 177.3(3)
C17 C18 C19 C20 . . -0.4(6)
C18 C19 C20 C21 . . 0.5(7)
C19 C20 C21 C22 . . 0.4(7)
C18 C17 C22 C21 . . 1.5(6)
P1 C17 C22 C21 . . -176.4(3)
C20 C21 C22 C17 . . -1.4(6)
C29 P2 C23 C24 . . -53.5(3)
C10 P2 C23 C24 . . 55.0(3)
Ag1 P2 C23 C24 2_666 . -170.2(3)
C29 P2 C23 C28 . . 125.5(3)
C10 P2 C23 C28 . . -126.1(3)
Ag1 P2 C23 C28 2_666 . 8.7(3)
C28 C23 C24 C25 . . -1.2(6)
P2 C23 C24 C25 . . 177.7(3)
C23 C24 C25 C26 . . 1.6(6)
C24 C25 C26 C27 . . -0.6(7)
C25 C26 C27 C28 . . -0.8(7)
C26 C27 C28 C23 . . 1.1(6)
C24 C23 C28 C27 . . -0.1(6)
P2 C23 C28 C27 . . -179.1(3)
C23 P2 C29 C34 . . 171.9(3)
C10 P2 C29 C34 . . 61.4(3)
Ag1 P2 C29 C34 2_666 . -64.5(3)
C23 P2 C29 C30 . . -14.8(3)
C10 P2 C29 C30 . . -125.2(3)
Ag1 P2 C29 C30 2_666 . 108.8(3)
C34 C29 C30 C31 . . -0.1(5)
P2 C29 C30 C31 . . -173.4(3)
C29 C30 C31 C32 . . 0.1(6)
C30 C31 C32 C33 . . -0.4(7)
C31 C32 C33 C34 . . 0.8(7)
C32 C33 C34 C29 . . -0.9(6)
C30 C29 C34 C33 . . 0.6(5)
P2 C29 C34 C33 . . 174.2(3)
O3 S1 C35 F2' . . -161(5)
O1 S1 C35 F2' . . 80(5)
O2 S1 C35 F2' . . -40(5)
O3 S1 C35 F3 . . -72(4)
O1 S1 C35 F3 . . 169(4)
O2 S1 C35 F3 . . 49(4)
O3 S1 C35 F3' . . 71(4)
O1 S1 C35 F3' . . -48(4)
O2 S1 C35 F3' . . -168(4)
O3 S1 C35 F2 . . 50(2)
O1 S1 C35 F2 . . -70(2)
O2 S1 C35 F2 . . 171(2)
O3 S1 C35 F1 . . 167(3)
O1 S1 C35 F1 . . 47(3)
O2 S1 C35 F1 . . -72(3)
O3 S1 C35 F1' . . -45(2)
O1 S1 C35 F1' . . -165(2)
O2 S1 C35 F1' . . 76(2)
C40 C36 C37 N2 2_655 . -4E1(10)
C40 C36 C37 C38 2_655 . -2(16)
C40 N2 C37 C36 2_655 . 14E1(10)
C40 N2 C37 C38 2_655 . -2(13)
C36 C37 C38 C38 . 2_655 3(8)
N2 C37 C38 C38 . 2_655 3(7)
C36 C37 C38 C39 . . -180(8)
N2 C37 C38 C39 . . -179(6)
C37 C38 C39 C40 . . -178.5(7)
C38 C38 C39 C40 2_655 . -0.9(10)
C38 C39 C40 N2 . 2_655 0(6)
C38 C39 C40 C36 . 2_655 0(8)
